data_1544673
loop_
_publ_author_name
'Narita, H.'
'Koto, K.'
'Morimoto, N.'

_publ_section_title
;
 The crystal structures of MnSiO3 polymorphs (rhodonite- and
 pyroxmangite-type)
;
_journal_name_full 'Mineralogical Journal'
_journal_page_first 329
_journal_page_last 342
_journal_volume 8
_journal_year 1977
_chemical_formula_sum 'Mn O3 Si'
_chemical_name_common MnSiO3
_chemical_name_mineral 'MnSiO3 synthetic pyroxmangite'
_space_group_IT_number 2
_space_group_name_H-M_alt 'P -1'
_symmetry_space_group_name_Hall '-P 1'
_symmetry_space_group_name_H-M 'P -1'
_cell_angle_alpha 113.2(1)
_cell_angle_beta 82.3(1)
_cell_angle_gamma 94.1(1)
_cell_formula_units_Z 14
_cell_length_a 6.721(2)
_cell_length_b 7.603(3)
_cell_length_c 17.4550(6)
_cell_volume 812.3(7)
_cod_data_source_file MnSiO3-pyroxmangite.cif
_cod_data_source_block pyroxmangite
_cod_original_formula_sum 'Mn Si O3'
_cod_database_code 1544673

loop_
_space_group_symop_operation_xyz
'x, y, z'
'-x, -y, -z'

loop_
_atom_site_label
_atom_site_occupancy
_atom_site_fract_x
_atom_site_fract_y
_atom_site_fract_z
_atom_site_adp_type
_atom_site_B_iso_or_equiv
_atom_site_type_symbol
Mn1 1.0 0.0429(4) 0.4600(4) 0.39480(10) Biso 0.440000 Mn
Mn2 1.0 0.1711(4) 0.3318(4) 0.18730(10) Biso 0.420000 Mn
Mn3 1.0 0.0663(4) 0.4297(4) 0.89430(10) Biso 0.440000 Mn
Mn4 1.0 0.1619(4) 0.3086(4) 0.69340(10) Biso 0.380000 Mn
Mn5 1.0 0.2649(4) 0.2268(4) 0.99030(10) Biso 0.580000 Mn
Mn6 1.0 0.7988(4) 0.8265(4) 0.51770(10) Biso 0.760000 Mn
Mn7 1.0 0.6210(4) 0.8598(4) 0.70830(10) Biso 0.640000 Mn
Si1 1.0 0.2415(5) 0.8533(5) 0.5653(2) Biso 0.860000 Si
Si2 1.0 0.1205(5) 0.9559(5) 0.7483(2) Biso 0.810000 Si
Si3 1.0 0.3189(5) 0.7563(5) 0.8375(2) Biso 0.700000 Si
Si4 1.0 0.7804(5) 0.1343(5) 0.9702(2) Biso 0.840000 Si
Si5 1.0 0.5771(5) 0.3415(5) 0.8810(2) Biso 0.600000 Si
Si6 1.0 0.6774(5) 0.2374(5) 0.6902(2) Biso 0.770000 Si
Si7 1.0 0.4928(5) 0.4117(5) 0.5888(2) Biso 0.830000 Si
OA1 1.0 0.0611(11) 0.6971(11) 0.5287(5) Biso 1.080000 O
OA2 1.0 0.0693(13) 0.1932(13) 0.2738(5) Biso 1.210000 O
OA3 1.0 0.1573(11) 0.5810(13) 0.8108(5) Biso 1.160000 O
OA4 1.0 0.0324(13) 0.7126(13) 0.0193(5) Biso 1.010000 O
OA5 1.0 0.2514(13) 0.4910(13) 0.1050(5) Biso 1.100000 O
OA6 1.0 0.1387(11) 0.6117(11) 0.3069(5) Biso 0.860000 O
OA7 1.0 0.3533(11) 0.4109(11) 0.3989(5) Biso 1.090000 O
OA8 1.0 0.2578(11) 0.4415(11) 0.5938(5) Biso 1.170000 O
OB1 1.0 0.1816(11) 0.0563(11) 0.5701(5) Biso 1.050000 O
OB2 1.0 0.0685(11) 0.1770(11) 0.7768(5) Biso 0.970000 O
OB3 1.0 0.5375(11) 0.7134(11) 0.7860(5) Biso 1.280000 O
OB4 1.0 0.8343(11) 0.9103(11) 0.9269(5) Biso 0.990000 O
OB5 1.0 0.3564(11) 0.4039(13) 0.9230(5) Biso 1.190000 O
OB6 1.0 0.7219(11) 0.0173(11) 0.6345(5) Biso 1.160000 O
OC1 1.0 0.2808(11) 0.8854(11) 0.6608(5) Biso 1.010000 O
OC2 1.0 0.2382(11) 0.9397(11) 0.8206(5) Biso 1.300000 O
OC3 1.0 0.3399(11) 0.8406(11) 0.9384(5) Biso 1.440000 O
OC4 1.0 0.6204(11) 0.1800(11) 0.9178(5) Biso 1.220000 O
OC5 1.0 0.5862(11) 0.2219(13) 0.7787(5) Biso 1.140000 O
OC6 1.0 0.4973(10) 0.3124(11) 0.6581(5) Biso 0.780000 O
OC7 1.0 0.5518(10) 0.2324(11) 0.4970(5) Biso 0.720000 O
